data_7231182
loop_
_publ_author_name
'Fu, Chen'
'Wang, Hai-Yu'
'Zhang, Guo-Shuai'
'Li, Li'
'Sun, Ya-Nan'
'Fu, Jia-Wei'
'Zhang, Hong'

_publ_section_title
;
 The influence of the secondary building linker geometry on the
 photochromism of naphthalenediimide-based metal--organic frameworks
;
_journal_issue 33
_journal_name_full CrystEngComm
_journal_page_first 4849
_journal_paper_doi 10.1039/C8CE00892B
_journal_volume 20
_journal_year 2018
_chemical_formula_sum 'C38 H24 Cd N6 O12'
_chemical_formula_weight 869.05
_space_group_crystal_system monoclinic
_space_group_IT_number 15
_space_group_name_Hall '-C 2yc'
_space_group_name_H-M_alt 'C 1 2/c 1'
_symmetry_space_group_name_Hall '-C 2yc'
_symmetry_space_group_name_H-M 'C 1 2/c 1'
_atom_sites_solution_hydrogens difmap
_audit_creation_date 2018-05-02
_audit_creation_method
;
Olex2 1.2
(compiled 2017.03.28 svn.r3405 for OlexSys, GUI svn.r5335)
;
_audit_update_record
;
2018-05-03 deposited with the CCDC.
2018-07-13 downloaded from the CCDC.
;
_cell_angle_alpha 90
_cell_angle_beta 92.375(4)
_cell_angle_gamma 90
_cell_formula_units_Z 4
_cell_length_a 26.906(4)
_cell_length_b 7.5367(9)
_cell_length_c 17.210(2)
_cell_measurement_reflns_used 1910
_cell_measurement_temperature 296(2)
_cell_measurement_theta_max 25.06
_cell_measurement_theta_min 2.37
_cell_volume 3486.9(8)
_computing_cell_refinement 'SAINT v8.34A (Bruker, 2013)'
_computing_data_reduction 'SAINT v8.34A (Bruker, 2013)'
_computing_molecular_graphics 'Olex2 (Dolomanov et al., 2009)'
_computing_publication_material 'Olex2 (Dolomanov et al., 2009)'
_computing_structure_refinement 'ShelXL (Sheldrick, 2015)'
_diffrn_ambient_temperature 296.15
_diffrn_measured_fraction_theta_full 1.000
_diffrn_measured_fraction_theta_max 1.000
_diffrn_measurement_device_type 'CCD area detector'
_diffrn_measurement_method 'phi and omega scans'
_diffrn_radiation_monochromator graphite
_diffrn_radiation_type MoK\a
_diffrn_radiation_wavelength 0.71073
_diffrn_reflns_av_R_equivalents 0.0594
_diffrn_reflns_av_unetI/netI 0.0690
_diffrn_reflns_Laue_measured_fraction_full 1.000
_diffrn_reflns_Laue_measured_fraction_max 1.000
_diffrn_reflns_limit_h_max 30
_diffrn_reflns_limit_h_min -34
_diffrn_reflns_limit_k_max 8
_diffrn_reflns_limit_k_min -9
_diffrn_reflns_limit_l_max 22
_diffrn_reflns_limit_l_min -22
_diffrn_reflns_number 11859
_diffrn_reflns_point_group_measured_fraction_full 1.000
_diffrn_reflns_point_group_measured_fraction_max 1.000
_diffrn_reflns_theta_full 25.242
_diffrn_reflns_theta_max 27.596
_diffrn_reflns_theta_min 1.515
_exptl_absorpt_coefficient_mu 0.704
_exptl_absorpt_correction_type none
_exptl_crystal_colour orange
_exptl_crystal_density_diffrn 1.655
_exptl_crystal_description block
_exptl_crystal_F_000 2940
_exptl_crystal_size_max 0.2
_exptl_crystal_size_mid 0.15
_exptl_crystal_size_min 0.1
_refine_diff_density_max 0.579
_refine_diff_density_min -0.781
_refine_diff_density_rms 0.088
_refine_ls_extinction_method none
_refine_ls_goodness_of_fit_ref 0.990
_refine_ls_hydrogen_treatment refxyz
_refine_ls_matrix_type full
_refine_ls_number_parameters 305
_refine_ls_number_reflns 4046
_refine_ls_number_restraints 0
_refine_ls_restrained_S_all 0.990
_refine_ls_R_factor_all 0.0742
_refine_ls_R_factor_gt 0.0440
_refine_ls_shift/su_max 0.001
_refine_ls_shift/su_mean 0.000
_refine_ls_structure_factor_coef Fsqd
_refine_ls_weighting_details 'w=1/[\s^2^(Fo^2^)+(0.0421P)^2^] where P=(Fo^2^+2Fc^2^)/3'
_refine_ls_weighting_scheme calc
_refine_ls_wR_factor_gt 0.0873
_refine_ls_wR_factor_ref 0.0975
_reflns_Friedel_coverage 0.000
_reflns_number_gt 2760
_reflns_number_total 4046
_reflns_threshold_expression 'I > 2\s(I)'
_cod_data_source_file c8ce00892b2.cif
_cod_data_source_block f_sq_d
_cod_depositor_comments 'Adding full bibliography for 7231182--7231184.cif.'
_cod_original_cell_volume 3486.8(7)
_cod_original_formula_sum 'C38 H24 Cd1 N6 O12'
_cod_database_code 7231182
_shelx_shelxl_version_number 2014/7
_shelx_space_group_comment
;
The symmetry employed for this shelxl refinement is uniquely defined
by the following loop, which should always be used as a source of
symmetry information in preference to the above space-group names.
They are only intended as comments.
;
_olex2_refinement_description
;
1. Fixed Uiso
 At 1.5 times of:
  All O(H,H) groups
;
_olex2_submission_special_instructions 'No special instructions were received'

loop_
_space_group_symop_operation_xyz
'x, y, z'
'-x, y, -z+1/2'
'x+1/2, y+1/2, z'
'-x+1/2, y+1/2, -z+1/2'
'-x, -y, -z'
'x, -y, z-1/2'
'-x+1/2, -y+1/2, -z'
'x+1/2, -y+1/2, z-1/2'

loop_
_atom_site_label
_atom_site_type_symbol
_atom_site_fract_x
_atom_site_fract_y
_atom_site_fract_z
_atom_site_U_iso_or_equiv
_atom_site_adp_type
_atom_site_occupancy
_atom_site_site_symmetry_order
_atom_site_calc_flag
_atom_site_refinement_flags_posn
_atom_site_refinement_flags_adp
_atom_site_refinement_flags_occupancy
Cd01 Cd 0.5000 0.0000 0.5000 0.02909(12) Uani 1 2 d S T P
O1 O 0.39865(9) 0.5917(4) 0.04089(15) 0.0405(6) Uani 1 1 d . . .
O4 O 0.42526(9) -0.1245(4) 0.47784(15) 0.0474(7) Uani 1 1 d . . .
O3 O 0.38922(11) 0.6821(4) 0.25165(16) 0.0509(7) Uani 1 1 d . . .
O5 O 0.40568(9) -0.1242(4) 0.60205(15) 0.0460(7) Uani 1 1 d . . .
O2 O 0.27921(10) 0.4970(4) 0.21465(14) 0.0492(7) Uani 1 1 d . . .
N1 N 0.33809(11) 0.5469(4) 0.12623(16) 0.0310(7) Uani 1 1 d . . .
N3 N 0.47400(10) 0.1880(4) 0.39631(16) 0.0312(7) Uani 1 1 d . . .
N2 N 0.37149(12) 0.4479(4) 0.17269(18) 0.0357(8) Uani 1 1 d . . .
C12 C 0.42063(14) 0.2191(5) 0.2827(2) 0.0352(9) Uani 1 1 d . . .
C7 C 0.25277(12) 0.6504(4) 0.09939(19) 0.0278(7) Uani 1 1 d . . .
C2 C 0.18264(12) 0.8051(4) -0.00349(19) 0.0252(7) Uani 1 1 d . . .
C1 C 0.23234(11) 0.7897(4) -0.02602(18) 0.0230(7) Uani 1 1 d . . .
C6 C 0.35513(12) 0.6106(4) 0.0564(2) 0.0297(8) Uani 1 1 d . . .
C15 C 0.34247(12) -0.1910(5) 0.5064(2) 0.0300(8) Uani 1 1 d . . .
C9 C 0.42493(12) 0.4022(5) 0.28660(19) 0.0296(8) Uani 1 1 d . . .
C18 C 0.30569(13) -0.1672(5) 0.5573(2) 0.0302(8) Uani 1 1 d . . .
C5 C 0.28907(14) 0.5593(5) 0.1528(2) 0.0314(8) Uani 1 1 d . . .
C14 C 0.39497(12) -0.1427(5) 0.5309(2) 0.0342(8) Uani 1 1 d . . .
C19 C 0.25523(12) -0.2134(4) 0.53766(19) 0.0278(8) Uani 1 1 d . . .
C13 C 0.44562(14) 0.1175(5) 0.3388(2) 0.0366(9) Uani 1 1 d . . .
C16 C 0.33094(14) -0.2615(5) 0.4314(2) 0.0354(9) Uani 1 1 d . . .
C8 C 0.39426(13) 0.5260(5) 0.2350(2) 0.0332(8) Uani 1 1 d . . .
C17 C 0.28334(13) -0.3094(5) 0.4103(2) 0.0330(8) Uani 1 1 d . . .
C10 C 0.47986(15) 0.3640(5) 0.3966(2) 0.0403(9) Uani 1 1 d . . .
C4 C 0.20435(14) 0.6694(5) 0.1194(2) 0.0393(9) Uani 1 1 d . . .
C3 C 0.16930(14) 0.7478(5) 0.0680(2) 0.0365(10) Uani 1 1 d . . .
C11 C 0.45574(15) 0.4749(5) 0.3443(2) 0.0404(9) Uani 1 1 d . . .
H11 H 0.4588(12) 0.594(5) 0.3471(19) 0.035(11) Uiso 1 1 d . . .
H17 H 0.2722(13) -0.354(5) 0.357(2) 0.040(11) Uiso 1 1 d . . .
H3 H 0.1341(13) 0.757(5) 0.0818(19) 0.033(10) Uiso 1 1 d . . .
H12 H 0.4012(13) 0.159(5) 0.243(2) 0.040(10) Uiso 1 1 d . . .
H4 H 0.1958(13) 0.634(5) 0.166(2) 0.039(11) Uiso 1 1 d . . .
H13 H 0.4405(15) -0.019(5) 0.337(2) 0.059(13) Uiso 1 1 d . . .
H16 H 0.3579(15) -0.273(5) 0.396(2) 0.054(12) Uiso 1 1 d . . .
H10 H 0.5001(14) 0.415(5) 0.437(2) 0.041(11) Uiso 1 1 d . . .
O1W O 0.53061(10) -0.1660(4) 0.39521(19) 0.0462(8) Uani 1 1 d . . .
H1WA H 0.5509(18) -0.242(6) 0.409(3) 0.069 Uiso 1 1 d R . .
H1WB H 0.5459(19) -0.101(7) 0.382(3) 0.069 Uiso 1 1 d R . .
H18 H 0.3115(10) -0.118(4) 0.6017(16) 0.004(7) Uiso 1 1 d . . .
H2 H 0.3789(17) 0.349(6) 0.152(3) 0.070(16) Uiso 1 1 d . . .

loop_
_atom_site_aniso_label
_atom_site_aniso_U_11
_atom_site_aniso_U_22
_atom_site_aniso_U_33
_atom_site_aniso_U_23
_atom_site_aniso_U_13
_atom_site_aniso_U_12
Cd01 0.01668(16) 0.0407(2) 0.02912(19) 0.01041(19) -0.00770(12) -0.00354(17)
O1 0.0221(13) 0.0495(16) 0.0491(16) 0.0020(14) -0.0070(12) 0.0046(12)
O4 0.0231(13) 0.082(2) 0.0369(15) 0.0132(15) -0.0058(12) -0.0229(14)
O3 0.0626(19) 0.0387(16) 0.0491(17) -0.0013(14) -0.0252(15) 0.0145(14)
O5 0.0290(14) 0.075(2) 0.0333(15) 0.0082(14) -0.0078(12) -0.0221(14)
O2 0.0495(16) 0.0623(18) 0.0355(14) 0.0207(15) -0.0018(12) 0.0148(16)
N1 0.0299(15) 0.0342(18) 0.0278(15) 0.0029(12) -0.0126(13) 0.0106(12)
N3 0.0252(15) 0.0384(17) 0.0293(16) 0.0081(14) -0.0058(13) 0.0023(13)
N2 0.0393(18) 0.0384(19) 0.0282(16) -0.0027(14) -0.0153(14) 0.0182(14)
C12 0.040(2) 0.039(2) 0.0262(19) 0.0014(16) -0.0123(17) 0.0013(17)
C7 0.0279(17) 0.0297(18) 0.0252(18) 0.0032(14) -0.0064(15) 0.0032(14)
C2 0.0238(16) 0.0235(17) 0.0276(18) 0.0015(14) -0.0085(14) 0.0009(14)
C1 0.0227(16) 0.0199(16) 0.0258(17) -0.0019(14) -0.0062(14) 0.0021(13)
C6 0.0260(18) 0.0276(18) 0.035(2) 0.0005(15) -0.0095(15) 0.0025(14)
C15 0.0184(16) 0.0329(19) 0.038(2) 0.0094(16) -0.0062(15) -0.0053(14)
C9 0.0227(17) 0.039(2) 0.0265(18) 0.0049(16) -0.0051(14) 0.0043(15)
C18 0.0256(18) 0.0322(19) 0.032(2) -0.0007(16) -0.0087(16) -0.0040(15)
C5 0.035(2) 0.0323(19) 0.0259(18) 0.0022(15) -0.0076(16) 0.0063(15)
C14 0.0223(17) 0.041(2) 0.038(2) 0.0149(17) -0.0112(16) -0.0095(15)
C19 0.0226(17) 0.0234(17) 0.037(2) 0.0040(15) -0.0043(15) 0.0009(14)
C13 0.039(2) 0.039(2) 0.031(2) 0.0029(17) -0.0084(17) 0.0033(18)
C16 0.030(2) 0.039(2) 0.037(2) 0.0045(18) -0.0049(18) 0.0006(17)
C8 0.0323(18) 0.037(2) 0.0298(18) 0.0015(16) -0.0054(15) 0.0059(16)
C17 0.0254(18) 0.036(2) 0.037(2) 0.0036(17) -0.0038(16) -0.0005(15)
C10 0.038(2) 0.047(2) 0.035(2) 0.0061(19) -0.0207(18) -0.0074(18)
C4 0.038(2) 0.050(2) 0.030(2) 0.0129(19) 0.0028(18) 0.0047(18)
C3 0.0248(19) 0.044(2) 0.040(2) 0.0082(18) 0.0047(18) 0.0068(17)
C11 0.047(2) 0.031(2) 0.041(2) 0.0050(17) -0.0194(18) -0.0036(18)
O1W 0.0291(15) 0.053(2) 0.056(2) -0.0027(16) -0.0020(14) 0.0028(13)

loop_
_atom_type_symbol
_atom_type_description
_atom_type_scat_dispersion_real
_atom_type_scat_dispersion_imag
_atom_type_scat_source
C C 0.0033 0.0016 'International Tables Vol C Tables 4.2.6.8 and 6.1.1.4'
H H 0.0000 0.0000 'International Tables Vol C Tables 4.2.6.8 and 6.1.1.4'
N N 0.0061 0.0033 'International Tables Vol C Tables 4.2.6.8 and 6.1.1.4'
O O 0.0106 0.0060 'International Tables Vol C Tables 4.2.6.8 and 6.1.1.4'
Cd Cd -0.8075 1.2024 'International Tables Vol C Tables 4.2.6.8 and 6.1.1.4'

loop_
_geom_angle_atom_site_label_1
_geom_angle_atom_site_label_2
_geom_angle_atom_site_label_3
_geom_angle
_geom_angle_site_symmetry_1
_geom_angle_site_symmetry_3
O4 Cd01 O4 180.0 5_656 .
O4 Cd01 N3 83.50(10) . .
O4 Cd01 N3 96.50(10) . 5_656
O4 Cd01 N3 96.50(10) 5_656 .
O4 Cd01 N3 83.50(10) 5_656 5_656
O4 Cd01 O1W 90.74(10) . 5_656
O4 Cd01 O1W 89.26(10) . .
O4 Cd01 O1W 90.74(10) 5_656 .
O4 Cd01 O1W 89.26(10) 5_656 5_656
N3 Cd01 N3 180.0 . 5_656
N3 Cd01 O1W 99.02(11) . 5_656
N3 Cd01 O1W 99.02(11) 5_656 .
N3 Cd01 O1W 80.98(11) . .
N3 Cd01 O1W 80.98(11) 5_656 5_656
O1W Cd01 O1W 180.0 5_656 .
C14 O4 Cd01 121.8(2) . .
N2 N1 C5 115.9(3) . .
C6 N1 N2 116.9(3) . .
C6 N1 C5 127.0(3) . .
C13 N3 Cd01 117.6(2) . .
C13 N3 C10 117.5(3) . .
C10 N3 Cd01 124.2(2) . .
N1 N2 H2 113(3) . .
C8 N2 N1 118.9(3) . .
C8 N2 H2 127(3) . .
C9 C12 H12 123(2) . .
C13 C12 C9 118.7(4) . .
C13 C12 H12 118(2) . .
C1 C7 C5 119.8(3) 7_565 .
C4 C7 C1 119.9(3) . 7_565
C4 C7 C5 120.1(3) . .
C1 C2 C6 120.0(3) . 7_565
C3 C2 C1 120.5(3) . .
C3 C2 C6 119.4(3) . 7_565
C2 C1 C7 121.7(3) . 7_565
C1 C1 C7 119.5(4) 7_565 7_565
C1 C1 C2 118.8(4) 7_565 .
O1 C6 N1 120.2(3) . .
O1 C6 C2 123.8(3) . 7_565
N1 C6 C2 116.0(3) . 7_565
C18 C15 C14 119.3(3) . .
C18 C15 C16 119.8(3) . .
C16 C15 C14 120.9(3) . .
C12 C9 C8 123.0(3) . .
C11 C9 C12 118.4(3) . .
C11 C9 C8 118.4(3) . .
C15 C18 C19 121.7(3) . .
C15 C18 H18 121.3(19) . .
C19 C18 H18 116.9(19) . .
O2 C5 N1 120.2(3) . .
O2 C5 C7 124.5(3) . .
N1 C5 C7 115.4(3) . .
O4 C14 C15 117.0(3) . .
O5 C14 O4 124.6(3) . .
O5 C14 C15 118.4(3) . .
C19 C19 C18 117.3(4) 7_546 .
C17 C19 C18 122.5(3) 7_546 .
C17 C19 C19 120.1(4) 7_546 7_546
N3 C13 C12 122.9(4) . .
N3 C13 H13 119(2) . .
C12 C13 H13 118(2) . .
C15 C16 H16 118(2) . .
C17 C16 C15 120.6(4) . .
C17 C16 H16 122(2) . .
O3 C8 N2 123.8(3) . .
O3 C8 C9 121.5(3) . .
N2 C8 C9 114.7(3) . .
C19 C17 H17 115(2) 7_546 .
C16 C17 C19 120.4(4) . 7_546
C16 C17 H17 125(2) . .
N3 C10 C11 123.4(4) . .
N3 C10 H10 118(2) . .
C11 C10 H10 119(2) . .
C7 C4 C3 120.6(3) . .
C7 C4 H4 119(2) . .
C3 C4 H4 121(2) . .
C2 C3 C4 120.6(3) . .
C2 C3 H3 119(2) . .
C4 C3 H3 120(2) . .
C9 C11 H11 119(2) . .
C10 C11 C9 119.0(4) . .
C10 C11 H11 122(2) . .
Cd01 O1W H1WA 113(3) . .
Cd01 O1W H1WB 96(5) . .
H1WA O1W H1WB 101(5) . .

loop_
_geom_bond_atom_site_label_1
_geom_bond_atom_site_label_2
_geom_bond_distance
_geom_bond_site_symmetry_2
Cd01 O4 2.237(2) 5_656
Cd01 O4 2.238(2) .
Cd01 N3 2.362(3) 5_656
Cd01 N3 2.362(3) .
Cd01 O1W 2.371(3) 5_656
Cd01 O1W 2.371(3) .
O1 C6 1.220(4) .
O4 C14 1.256(4) .
O3 C8 1.220(4) .
O5 C14 1.254(4) .
O2 C5 1.203(4) .
N1 N2 1.395(4) .
N1 C6 1.389(4) .
N1 C5 1.417(5) .
N3 C13 1.335(5) .
N3 C10 1.336(5) .
N2 C8 1.349(5) .
N2 H2 0.85(4) .
C12 C9 1.386(5) .
C12 C13 1.384(5) .
C12 H12 0.95(4) .
C7 C1 1.415(4) 7_565
C7 C5 1.482(5) .
C7 C4 1.368(5) .
C2 C1 1.412(4) .
C2 C6 1.480(4) 7_565
C2 C3 1.366(5) .
C1 C7 1.415(4) 7_565
C1 C1 1.412(6) 7_565
C6 C2 1.480(4) 7_565
C15 C18 1.360(5) .
C15 C14 1.502(4) .
C15 C16 1.418(5) .
C9 C8 1.509(5) .
C9 C11 1.380(5) .
C18 C19 1.429(5) .
C18 H18 0.86(3) .
C19 C19 1.426(7) 7_546
C19 C17 1.409(5) 7_546
C13 H13 1.04(4) .
C16 C17 1.365(5) .
C16 H16 0.97(4) .
C17 C19 1.409(5) 7_546
C17 H17 1.00(4) .
C10 C11 1.372(5) .
C10 H10 0.95(4) .
C4 C3 1.397(5) .
C4 H4 0.89(3) .
C3 H3 0.99(3) .
C11 H11 0.90(4) .
O1W H1WA 0.82(5) .
O1W H1WB 0.68(5) .
